data_4085277
loop_
_publ_author_name
'Vr\'anov\'a, Iva'
'Jambor, Roman'
'R\%u\<zi\<cka, Ale\<s'
'Jir\'asko, Robert'
'Dost\'al, Libor'

_publ_section_title
;
 Reactivity of N,C,N-Chelated Antimony(III) and Bismuth(III) Chlorides
 with Lithium Reagents: Addition vs Substitution
;
_journal_issue 2
_journal_name_full Organometallics
_journal_page_first 534
_journal_paper_doi 10.1021/om5011879
_journal_volume 34
_journal_year 2015
_chemical_formula_moiety 'C36 H33 N2 Sb'
_chemical_formula_sum 'C36 H33 N2 Sb'
_chemical_formula_weight 615.39
_chemical_name_systematic
; 
 ? 
;
_space_group_IT_number 14
_symmetry_cell_setting monoclinic
_symmetry_space_group_name_Hall '-P 2ybc'
_symmetry_space_group_name_H-M 'P 1 21/c 1'
_atom_sites_solution_hydrogens geom
_atom_sites_solution_primary direct
_atom_sites_solution_secondary difmap
_audit_creation_method SHELXL-97
_cell_angle_alpha 90
_cell_angle_beta 92.542(7)
_cell_angle_gamma 90
_cell_formula_units_Z 4
_cell_length_a 10.6590(13)
_cell_length_b 15.7679(19)
_cell_length_c 17.7270(11)
_cell_measurement_reflns_used 24335
_cell_measurement_temperature 150(1)
_cell_measurement_theta_max 27.5
_cell_measurement_theta_min 1
_cell_volume 2976.4(5)
_computing_cell_refinement 'COLLECT and DENZO'
_computing_data_collection 'COLLECT (Hooft, 1998) and DENZO (Otwinowski & Minor, 1997)'
_computing_data_reduction 'COLLECT and DENZO'
_computing_molecular_graphics 'PLATON (Spek, 2003)'
_computing_publication_material 'SHELXL-97 (Sheldrick, 2008)'
_computing_structure_refinement 'SHELXL-97 (Sheldrick, 1997)'
_computing_structure_solution 'SIR92 (Altomare et al., 1994)'
_diffrn_ambient_temperature 150(1)
_diffrn_detector_area_resol_mean 9.091
_diffrn_measured_fraction_theta_full 0.986
_diffrn_measured_fraction_theta_max 0.986
_diffrn_measurement_device_type 'Bruker Nonius KappaCCD area detector'
_diffrn_measurement_method '\f and \w scans to fill the Ewald sphere'
_diffrn_radiation_monochromator graphite
_diffrn_radiation_source 'fine-focus sealed tube'
_diffrn_radiation_type MoK\a
_diffrn_radiation_wavelength 0.71073
_diffrn_reflns_av_R_equivalents 0.0673
_diffrn_reflns_av_sigmaI/netI 0.0469
_diffrn_reflns_limit_h_max 13
_diffrn_reflns_limit_h_min -13
_diffrn_reflns_limit_k_max 18
_diffrn_reflns_limit_k_min -20
_diffrn_reflns_limit_l_max 22
_diffrn_reflns_limit_l_min -22
_diffrn_reflns_number 24295
_diffrn_reflns_theta_full 27.50
_diffrn_reflns_theta_max 27.50
_diffrn_reflns_theta_min 2.58
_diffrn_standards_number 0
_exptl_absorpt_coefficient_mu 0.953
_exptl_absorpt_correction_T_max 0.891
_exptl_absorpt_correction_T_min 0.770
_exptl_absorpt_correction_type integration
_exptl_absorpt_process_details
;
Gaussian integration (Coppens, 1970)
;
_exptl_crystal_colour yellow
_exptl_crystal_density_diffrn 1.373
_exptl_crystal_density_method 'not measured'
_exptl_crystal_description block
_exptl_crystal_F_000 1256
_exptl_crystal_size_max 0.48
_exptl_crystal_size_mid 0.20
_exptl_crystal_size_min 0.12
_refine_diff_density_max 1.178
_refine_diff_density_min -1.238
_refine_diff_density_rms 0.109
_refine_ls_extinction_method none
_refine_ls_goodness_of_fit_ref 1.120
_refine_ls_hydrogen_treatment constr
_refine_ls_matrix_type full
_refine_ls_number_parameters 352
_refine_ls_number_reflns 6743
_refine_ls_number_restraints 0
_refine_ls_restrained_S_all 1.120
_refine_ls_R_factor_all 0.0664
_refine_ls_R_factor_gt 0.0421
_refine_ls_shift/su_max 0.002
_refine_ls_shift/su_mean 0.000
_refine_ls_structure_factor_coef Fsqd
_refine_ls_weighting_details 'calc w=1/[\s^2^(Fo^2^)+(0.0273P)^2^+6.0190P] where P=(Fo^2^+2Fc^2^)/3'
_refine_ls_weighting_scheme calc
_refine_ls_wR_factor_gt 0.0894
_refine_ls_wR_factor_ref 0.1084
_reflns_number_gt 5152
_reflns_number_total 6743
_reflns_threshold_expression >2sigma(I)
_cod_data_source_file om5011879_si_002.cif
_cod_data_source_block 10
_cod_depositor_comments 'Adding full bibliography for 4085272--4085278.cif.'
_cod_original_cell_volume 2976.5(5)
_cod_original_sg_symbol_H-M 'P 21/c'
_cod_database_code 4085277

loop_
_symmetry_equiv_pos_as_xyz
'x, y, z'
'-x, y+1/2, -z+1/2'
'-x, -y, -z'
'x, -y-1/2, z-1/2'

loop_
_atom_site_label
_atom_site_type_symbol
_atom_site_fract_x
_atom_site_fract_y
_atom_site_fract_z
_atom_site_U_iso_or_equiv
_atom_site_adp_type
_atom_site_occupancy
_atom_site_symmetry_multiplicity
_atom_site_calc_flag
_atom_site_refinement_flags
Sb1 Sb 0.86597(2) 0.219238(15) 0.640253(15) 0.03316(9) Uani 1 1 d .
C31 C 0.7642(3) 0.3306(2) 0.6015(2) 0.0353(8) Uani 1 1 d .
C1 C 0.7380(3) 0.1865(2) 0.7232(2) 0.0354(8) Uani 1 1 d .
N1 N 0.6634(3) 0.1348(2) 0.5782(2) 0.0400(8) Uani 1 1 d .
N2 N 0.9558(3) 0.26916(19) 0.73666(18) 0.0345(7) Uani 1 1 d .
C17 C 0.9739(4) 0.2325(3) 0.8713(2) 0.0406(9) Uani 1 1 d .
C5 C 0.6895(4) 0.2016(3) 0.8531(2) 0.0415(9) Uani 1 1 d .
H5 H 0.7091 0.2225 0.9012 0.050 Uiso 1 1 d R
C29 C 1.1859(4) 0.1814(3) 0.7059(3) 0.0455(10) Uani 1 1 d .
H29A H 1.1552 0.1553 0.7503 0.055 Uiso 1 1 d R
H29B H 1.2713 0.1645 0.6997 0.055 Uiso 1 1 d R
H29C H 1.1351 0.1639 0.6625 0.055 Uiso 1 1 d R
C7 C 0.5949(4) 0.1146(2) 0.6316(3) 0.0407(9) Uani 1 1 d .
H7 H 0.5231 0.0824 0.6216 0.049 Uiso 1 1 d R
C24 C 1.1798(3) 0.2762(3) 0.7135(2) 0.0379(8) Uani 1 1 d .
C23 C 1.0686(3) 0.3179(2) 0.7318(2) 0.0357(8) Uani 1 1 d .
C25 C 1.2881(4) 0.3235(3) 0.7046(3) 0.0494(11) Uani 1 1 d .
H25 H 1.3615 0.2963 0.6917 0.059 Uiso 1 1 d R
C22 C 1.0276(4) 0.2856(3) 0.9264(3) 0.0513(11) Uani 1 1 d .
H22 H 1.0108 0.3434 0.9257 0.062 Uiso 1 1 d R
C2 C 0.6269(3) 0.1415(2) 0.7085(2) 0.0374(9) Uani 1 1 d .
C6 C 0.7699(3) 0.2165(2) 0.7947(2) 0.0353(8) Uani 1 1 d .
C34 C 0.6463(4) 0.4768(3) 0.5461(3) 0.0517(11) Uani 1 1 d .
H34 H 0.6077 0.5261 0.5279 0.062 Uiso 1 1 d R
C3 C 0.5480(4) 0.1258(3) 0.7678(3) 0.0433(10) Uani 1 1 d .
H3 H 0.4741 0.0952 0.7591 0.052 Uiso 1 1 d R
C8 C 0.6293(4) 0.1114(3) 0.5027(3) 0.0433(9) Uani 1 1 d .
C18 C 1.0000(4) 0.1469(3) 0.8746(2) 0.0486(10) Uani 1 1 d .
H18 H 0.9639 0.1108 0.8382 0.058 Uiso 1 1 d R
C36 C 0.7972(4) 0.3667(3) 0.5344(2) 0.0416(9) Uani 1 1 d .
H36 H 0.8603 0.3421 0.5071 0.050 Uiso 1 1 d R
C9 C 0.5269(5) 0.1514(3) 0.4649(3) 0.0544(11) Uani 1 1 d .
C4 C 0.5796(4) 0.1554(3) 0.8395(3) 0.0461(10) Uani 1 1 d .
H4 H 0.5274 0.1442 0.8790 0.055 Uiso 1 1 d R
C35 C 0.7384(4) 0.4395(3) 0.5065(2) 0.0503(11) Uani 1 1 d .
H35 H 0.7614 0.4627 0.4609 0.060 Uiso 1 1 d R
C26 C 1.2879(4) 0.4095(3) 0.7143(3) 0.0620(13) Uani 1 1 d .
H26 H 1.3611 0.4403 0.7079 0.074 Uiso 1 1 d R
C16 C 0.8898(3) 0.2682(2) 0.8070(2) 0.0355(8) Uani 1 1 d .
H16 H 0.8672 0.3265 0.8198 0.043 Uiso 1 1 d R
C28 C 1.0695(4) 0.4060(3) 0.7421(3) 0.0479(10) Uani 1 1 d .
C15 C 0.8109(5) 0.0100(4) 0.5092(4) 0.0787(18) Uani 1 1 d .
H15A H 0.8611 -0.0209 0.4749 0.094 Uiso 1 1 d R
H15B H 0.7769 -0.0286 0.5449 0.094 Uiso 1 1 d R
H15C H 0.8622 0.0514 0.5357 0.094 Uiso 1 1 d R
C33 C 0.6117(4) 0.4421(3) 0.6125(3) 0.0657(14) Uani 1 1 d .
H33 H 0.5488 0.4673 0.6394 0.079 Uiso 1 1 d R
C10 C 0.5028(6) 0.1316(3) 0.3890(3) 0.0709(16) Uani 1 1 d .
H10 H 0.4356 0.1572 0.3626 0.085 Uiso 1 1 d R
C19 C 1.0787(5) 0.1139(4) 0.9313(3) 0.0624(13) Uani 1 1 d .
H19 H 1.0956 0.0560 0.9324 0.075 Uiso 1 1 d R
C20 C 1.1320(4) 0.1669(4) 0.9858(3) 0.0672(15) Uani 1 1 d .
H20 H 1.1851 0.1447 1.0239 0.081 Uiso 1 1 d R
C13 C 0.7054(4) 0.0535(3) 0.4660(3) 0.0545(12) Uani 1 1 d .
C32 C 0.6690(4) 0.3686(3) 0.6401(3) 0.0595(13) Uani 1 1 d .
H32 H 0.6433 0.3449 0.6849 0.071 Uiso 1 1 d R
C21 C 1.1063(4) 0.2515(4) 0.9834(3) 0.0641(15) Uani 1 1 d .
H21 H 1.1422 0.2868 1.0204 0.077 Uiso 1 1 d R
C27 C 1.1809(5) 0.4505(3) 0.7336(3) 0.0598(13) Uani 1 1 d .
H27 H 1.1826 0.5089 0.7409 0.072 Uiso 1 1 d R
C11 C 0.5773(7) 0.0760(4) 0.3522(3) 0.0761(18) Uani 1 1 d .
H11 H 0.5593 0.0634 0.3016 0.091 Uiso 1 1 d R
C14 C 0.4491(5) 0.2158(4) 0.5029(3) 0.0691(15) Uani 1 1 d .
H14A H 0.3920 0.2416 0.4663 0.083 Uiso 1 1 d R
H14B H 0.5027 0.2585 0.5256 0.083 Uiso 1 1 d R
H14C H 0.4023 0.1887 0.5412 0.083 Uiso 1 1 d R
C12 C 0.6780(6) 0.0369(4) 0.3901(3) 0.0706(16) Uani 1 1 d .
H12 H 0.7281 -0.0004 0.3642 0.085 Uiso 1 1 d R
C30 C 0.9527(5) 0.4548(3) 0.7595(4) 0.0676(15) Uani 1 1 d .
H30A H 0.8836 0.4353 0.7276 0.081 Uiso 1 1 d R
H30B H 0.9659 0.5142 0.7508 0.081 Uiso 1 1 d R
H30C H 0.9343 0.4459 0.8114 0.081 Uiso 1 1 d R

loop_
_atom_site_aniso_label
_atom_site_aniso_U_11
_atom_site_aniso_U_22
_atom_site_aniso_U_33
_atom_site_aniso_U_23
_atom_site_aniso_U_13
_atom_site_aniso_U_12
Sb1 0.02565(13) 0.03240(14) 0.04150(15) 0.00094(11) 0.00244(9) 0.00100(10)
C31 0.0261(17) 0.036(2) 0.044(2) 0.0005(16) -0.0026(15) -0.0009(15)
C1 0.0282(18) 0.0320(18) 0.046(2) 0.0059(16) 0.0020(16) 0.0062(15)
N1 0.0304(16) 0.0367(18) 0.053(2) 0.0010(15) -0.0003(15) -0.0028(13)
N2 0.0277(15) 0.0354(17) 0.0402(17) 0.0023(13) 0.0002(13) -0.0012(12)
C17 0.036(2) 0.048(2) 0.039(2) -0.0037(17) 0.0057(17) -0.0012(17)
C5 0.036(2) 0.045(2) 0.043(2) 0.0100(17) 0.0049(17) 0.0056(17)
C29 0.031(2) 0.046(2) 0.059(3) -0.005(2) 0.0030(19) 0.0038(17)
C7 0.0275(18) 0.033(2) 0.061(3) 0.0110(18) -0.0045(18) -0.0027(15)
C24 0.0292(18) 0.043(2) 0.042(2) 0.0006(17) -0.0026(16) -0.0028(16)
C23 0.0296(18) 0.036(2) 0.041(2) 0.0038(16) -0.0024(16) -0.0018(15)
C25 0.028(2) 0.056(3) 0.064(3) 0.002(2) 0.0005(19) -0.0015(18)
C22 0.045(2) 0.063(3) 0.046(2) -0.012(2) 0.007(2) -0.011(2)
C2 0.0267(17) 0.033(2) 0.052(2) 0.0115(17) -0.0015(16) 0.0015(15)
C6 0.0281(18) 0.0334(19) 0.045(2) 0.0078(16) 0.0035(16) 0.0068(15)
C34 0.044(2) 0.035(2) 0.075(3) 0.007(2) -0.012(2) 0.0032(18)
C3 0.0310(19) 0.042(2) 0.057(3) 0.0175(19) 0.0030(18) -0.0009(16)
C8 0.036(2) 0.041(2) 0.053(2) 0.0008(19) 0.0018(18) -0.0108(17)
C18 0.046(2) 0.059(3) 0.040(2) -0.004(2) -0.0046(19) 0.010(2)
C36 0.043(2) 0.044(2) 0.037(2) -0.0028(17) -0.0013(17) 0.0041(18)
C9 0.055(3) 0.050(3) 0.057(3) 0.010(2) -0.008(2) -0.015(2)
C4 0.034(2) 0.051(2) 0.054(3) 0.018(2) 0.0090(18) 0.0037(18)
C35 0.064(3) 0.050(3) 0.036(2) 0.0053(19) -0.009(2) 0.003(2)
C26 0.043(3) 0.057(3) 0.085(4) 0.010(3) -0.003(2) -0.021(2)
C16 0.0311(18) 0.031(2) 0.045(2) 0.0002(15) 0.0037(16) 0.0031(14)
C28 0.048(2) 0.036(2) 0.060(3) 0.0062(19) 0.003(2) 0.0010(18)
C15 0.052(3) 0.060(3) 0.124(5) -0.040(3) 0.007(3) 0.002(3)
C33 0.047(3) 0.053(3) 0.099(4) 0.012(3) 0.020(3) 0.019(2)
C10 0.093(4) 0.056(3) 0.061(3) 0.010(3) -0.024(3) -0.033(3)
C19 0.059(3) 0.071(3) 0.056(3) 0.006(2) -0.012(2) 0.019(3)
C20 0.042(3) 0.113(5) 0.046(3) 0.009(3) -0.010(2) 0.006(3)
C13 0.047(2) 0.045(3) 0.072(3) -0.010(2) 0.010(2) -0.018(2)
C32 0.050(3) 0.054(3) 0.076(3) 0.021(2) 0.025(2) 0.015(2)
C21 0.041(3) 0.106(4) 0.044(3) -0.015(3) -0.004(2) -0.017(3)
C27 0.056(3) 0.036(2) 0.087(4) 0.004(2) 0.002(3) -0.015(2)
C11 0.109(5) 0.064(4) 0.055(3) -0.009(3) 0.000(3) -0.047(4)
C14 0.053(3) 0.073(4) 0.079(4) 0.011(3) -0.021(3) 0.012(3)
C12 0.076(4) 0.060(3) 0.078(4) -0.026(3) 0.027(3) -0.037(3)
C30 0.067(3) 0.029(2) 0.109(5) 0.011(3) 0.020(3) 0.004(2)

loop_
_atom_type_symbol
_atom_type_description
_atom_type_scat_dispersion_real
_atom_type_scat_dispersion_imag
_atom_type_scat_source
C C 0.0033 0.0016 'International Tables Vol C Tables 4.2.6.8 and 6.1.1.4'
H H 0.0000 0.0000 'International Tables Vol C Tables 4.2.6.8 and 6.1.1.4'
N N 0.0061 0.0033 'International Tables Vol C Tables 4.2.6.8 and 6.1.1.4'
Sb Sb -0.5866 1.5461 'International Tables Vol C Tables 4.2.6.8 and 6.1.1.4'

loop_
_exptl_crystal_face_index_h
_exptl_crystal_face_index_k
_exptl_crystal_face_index_l
_exptl_crystal_face_perp_dist
0 0 1 0.184
0 0 -1 0.239
0 -1 -1 0.110
0 1 0 0.099
1 0 0 0.061
-1 0 0 0.058
0 -1 0 0.082

loop_
_geom_angle_atom_site_label_1
_geom_angle_atom_site_label_2
_geom_angle_atom_site_label_3
_geom_angle
N2 Sb1 C1 78.94(14)
N2 Sb1 C31 99.24(13)
C1 Sb1 C31 95.12(14)
C36 C31 C32 117.9(4)
C36 C31 Sb1 117.8(3)
C32 C31 Sb1 124.2(3)
C6 C1 C2 121.2(4)
C6 C1 Sb1 114.5(3)
C2 C1 Sb1 124.3(3)
C7 N1 C8 120.6(3)
C23 N2 C16 119.6(3)
C23 N2 Sb1 120.8(3)
C16 N2 Sb1 118.5(2)
C18 C17 C22 118.9(4)
C18 C17 C16 120.3(4)
C22 C17 C16 120.8(4)
C4 C5 C6 120.0(4)
C4 C5 H5 119.9
C6 C5 H5 120.0
C24 C29 H29A 109.6
C24 C29 H29B 109.3
H29A C29 H29B 109.5
C24 C29 H29C 109.5
H29A C29 H29C 109.5
H29B C29 H29C 109.5
N1 C7 C2 120.7(4)
N1 C7 H7 119.7
C2 C7 H7 119.7
C25 C24 C23 119.2(4)
C25 C24 C29 119.0(4)
C23 C24 C29 121.8(3)
C28 C23 C24 119.6(4)
C28 C23 N2 121.7(4)
C24 C23 N2 118.7(3)
C26 C25 C24 120.8(4)
C26 C25 H25 119.6
C24 C25 H25 119.5
C17 C22 C21 119.6(5)
C17 C22 H22 120.5
C21 C22 H22 119.9
C1 C2 C3 118.9(4)
C1 C2 C7 119.0(4)
C3 C2 C7 122.0(4)
C1 C6 C5 119.3(4)
C1 C6 C16 119.1(3)
C5 C6 C16 121.6(4)
C33 C34 C35 119.9(4)
C33 C34 H34 120.2
C35 C34 H34 119.9
C4 C3 C2 120.1(4)
C4 C3 H3 119.9
C2 C3 H3 120.0
C13 C8 C9 121.6(4)
C13 C8 N1 118.6(4)
C9 C8 N1 119.6(4)
C17 C18 C19 121.0(4)
C17 C18 H18 119.5
C19 C18 H18 119.5
C31 C36 C35 121.4(4)
C31 C36 H36 119.6
C35 C36 H36 119.0
C10 C9 C8 117.8(5)
C10 C9 C14 120.4(5)
C8 C9 C14 121.7(4)
C3 C4 C5 120.4(4)
C3 C4 H4 119.9
C5 C4 H4 119.7
C34 C35 C36 119.8(4)
C34 C35 H35 120.1
C36 C35 H35 120.1
C27 C26 C25 120.4(4)
C27 C26 H26 119.9
C25 C26 H26 119.7
N2 C16 C6 108.4(3)
N2 C16 C17 110.6(3)
C6 C16 C17 111.8(3)
N2 C16 H16 108.7
C6 C16 H16 108.8
C17 C16 H16 108.4
C27 C28 C23 119.0(4)
C27 C28 C30 118.7(4)
C23 C28 C30 122.2(4)
C13 C15 H15A 109.6
C13 C15 H15B 109.2
H15A C15 H15B 109.5
C13 C15 H15C 109.6
H15A C15 H15C 109.5
H15B C15 H15C 109.5
C34 C33 C32 120.5(5)
C34 C33 H33 120.0
C32 C33 H33 119.5
C11 C10 C9 121.2(6)
C11 C10 H10 119.2
C9 C10 H10 119.6
C18 C19 C20 119.9(5)
C18 C19 H19 119.8
C20 C19 H19 120.3
C21 C20 C19 119.6(5)
C21 C20 H20 120.4
C19 C20 H20 119.9
C12 C13 C8 118.1(5)
C12 C13 C15 122.0(5)
C8 C13 C15 119.8(5)
C31 C32 C33 120.4(4)
C31 C32 H32 119.9
C33 C32 H32 119.7
C20 C21 C22 121.0(5)
C20 C21 H21 119.3
C22 C21 H21 119.8
C26 C27 C28 121.0(4)
C26 C27 H27 119.4
C28 C27 H27 119.6
C10 C11 C12 120.5(5)
C10 C11 H11 119.8
C12 C11 H11 119.7
C9 C14 H14A 109.4
C9 C14 H14B 109.5
H14A C14 H14B 109.5
C9 C14 H14C 109.5
H14A C14 H14C 109.5
H14B C14 H14C 109.5
C11 C12 C13 120.8(5)
C11 C12 H12 119.4
C13 C12 H12 119.8
C28 C30 H30A 109.5
C28 C30 H30B 109.7
H30A C30 H30B 109.5
C28 C30 H30C 109.2
H30A C30 H30C 109.5
H30B C30 H30C 109.5

loop_
_geom_bond_atom_site_label_1
_geom_bond_atom_site_label_2
_geom_bond_distance
Sb1 N2 2.077(3)
Sb1 C1 2.113(4)
Sb1 C31 2.160(4)
C31 C36 1.378(6)
C31 C32 1.386(6)
C1 C6 1.381(6)
C1 C2 1.396(5)
N1 C7 1.261(5)
N1 C8 1.421(5)
N2 C23 1.433(5)
N2 C16 1.459(5)
C17 C18 1.379(6)
C17 C22 1.390(6)
C17 C16 1.526(6)
C5 C4 1.391(6)
C5 C6 1.394(6)
C5 H5 0.9300
C29 C24 1.502(6)
C29 H29A 0.9600
C29 H29B 0.9599
C29 H29C 0.9601
C7 C2 1.454(6)
C7 H7 0.9300
C24 C25 1.390(6)
C24 C23 1.406(5)
C23 C28 1.400(6)
C25 C26 1.368(7)
C25 H25 0.9299
C22 C21 1.392(7)
C22 H22 0.9300
C2 C3 1.397(6)
C6 C16 1.523(5)
C34 C33 1.363(7)
C34 C35 1.365(7)
C34 H34 0.9301
C3 C4 1.381(6)
C3 H3 0.9299
C8 C13 1.400(6)
C8 C9 1.405(6)
C18 C19 1.382(6)
C18 H18 0.9300
C36 C35 1.389(6)
C36 H36 0.9300
C9 C10 1.393(7)
C9 C14 1.491(7)
C4 H4 0.9301
C35 H35 0.9300
C26 C27 1.367(7)
C26 H26 0.9300
C16 H16 0.9800
C28 C27 1.393(6)
C28 C30 1.507(6)
C15 C13 1.499(7)
C15 H15A 0.9599
C15 H15B 0.9600
C15 H15C 0.9602
C33 C32 1.389(6)
C33 H33 0.9299
C10 C11 1.369(9)
C10 H10 0.9300
C19 C20 1.382(8)
C19 H19 0.9300
C20 C21 1.363(8)
C20 H20 0.9300
C13 C12 1.389(7)
C32 H32 0.9301
C21 H21 0.9299
C27 H27 0.9300
C11 C12 1.385(9)
C11 H11 0.9301
C14 H14A 0.9599
C14 H14B 0.9600
C14 H14C 0.9601
C12 H12 0.9300
C30 H30A 0.9601
C30 H30B 0.9600
C30 H30C 0.9600
